data_4127096
loop_
_publ_author_name
'Wei, Peifa'
'Zhang, Jing-Xuan'
'Zhao, Zheng'
'Chen, Yuncong'
'He, Xuewen'
'Chen, Ming'
'Gong, Junyi'
'Sung, Herman H.-Y.'
'Williams, Ian D.'
'Lam, Jacky W. Y.'
'Tang, Ben Zhong'

_publ_section_title
;
 Multiple yet Controllable Photoswitching in a Single AIEgen System.
;
_journal_name_full 'Journal of the American Chemical Society'
_journal_paper_doi 10.1021/jacs.7b13364
_journal_year 2018
_chemical_formula_moiety 'C20 H14 Br N O'
_chemical_formula_sum 'C20 H14 Br N O'
_chemical_formula_weight 364.23
_chemical_name_systematic
;
 ? 
;
_space_group_crystal_system triclinic
_space_group_IT_number 2
_space_group_name_Hall '-P 1'
_space_group_name_H-M_alt 'P -1'
_symmetry_space_group_name_Hall '-P 1'
_symmetry_space_group_name_H-M 'P -1'
_atom_sites_solution_hydrogens geom
_atom_sites_solution_primary dual
_audit_creation_date 2017-08-09
_audit_creation_method
;
Olex2 1.2
(compiled 2017.07.20 svn.r3457 for OlexSys, GUI svn.r5370)
;
_cell_angle_alpha 92.973(4)
_cell_angle_beta 93.628(4)
_cell_angle_gamma 109.163(5)
_cell_formula_units_Z 2
_cell_length_a 8.9865(4)
_cell_length_b 9.1599(5)
_cell_length_c 10.2998(5)
_cell_measurement_reflns_used 3340
_cell_measurement_temperature 100.15
_cell_measurement_theta_max 74.0190
_cell_measurement_theta_min 4.2940
_cell_volume 796.87(7)
_computing_cell_refinement 'CrysAlisPro 1.171.38.46 (Rigaku OD, 2015)'
_computing_data_collection 'CrysAlisPro 1.171.38.46 (Rigaku OD, 2015)'
_computing_data_reduction 'CrysAlisPro 1.171.38.46 (Rigaku OD, 2015)'
_computing_molecular_graphics 'Olex2 (Dolomanov et al., 2009)'
_computing_publication_material 'Olex2 (Dolomanov et al., 2009)'
_computing_structure_refinement 'ShelXL (Sheldrick, 2015)'
_computing_structure_solution 'ShelXT (Sheldrick, 2015)'
_diffrn_ambient_temperature 100.15
_diffrn_detector 'CCD plate'
_diffrn_detector_area_resol_mean 10.3577
_diffrn_detector_type Atlas
_diffrn_measured_fraction_theta_full 0.979
_diffrn_measured_fraction_theta_max 0.977
_diffrn_measurement_details
;
List of Runs (angles in degrees, time in seconds):

  # Type    Start    End  Width  t~exp~   \w     \q     \k     \f   Frames
--------------------------------------------------------------------------
  1  \w     71.00 109.00   1.00    4.00    --  107.97 -94.00  30.00   38
  2  \w    -66.00  23.00   1.00    2.00    --  -40.57  37.00  30.00   89
  3  \w    -95.00  -4.00   1.00    2.00    --  -40.57 125.00  60.00   91
  4  \w   -116.00 -15.00   1.00    2.00    --  -40.57 -37.00-150.00  101
  5  \w     37.00 108.00   1.00    4.00    --  107.97 -94.00 150.00   71
  6  \w     33.00 119.00   1.00    4.00    --  107.97 -45.00   0.00   86
  7  \w     50.00 176.00   1.00    4.00    --  107.97  15.00 -90.00  126
  8  \w     85.00 178.00   1.00    4.00    --  107.97  77.00 -60.00   93
  9  \w    118.00 174.00   1.00    4.00    --  107.97  61.00 150.00   56
 10  \w     41.00 107.00   1.00    4.00    --  107.97 -94.00 -30.00   66
 11  \w     34.00  61.00   1.00    4.00    --  107.97 -94.00  30.00   27
 12  \w     37.00 130.00   1.00    4.00    --  107.97 -61.00-180.00   93
;
_diffrn_measurement_device 'kappa diffractometer'
_diffrn_measurement_device_type 'SuperNova, Dual, Cu at zero, Atlas'
_diffrn_measurement_method '\w scans'
_diffrn_orient_matrix_type 'CrysAlisPro convention (1999,Acta A55,543-557)'
_diffrn_orient_matrix_UB_11 0.0804345000
_diffrn_orient_matrix_UB_12 -0.1066080000
_diffrn_orient_matrix_UB_13 0.0634768000
_diffrn_orient_matrix_UB_21 0.1545234000
_diffrn_orient_matrix_UB_22 0.1383446000
_diffrn_orient_matrix_UB_23 0.0279607000
_diffrn_orient_matrix_UB_31 -0.0532042000
_diffrn_orient_matrix_UB_32 0.0372495000
_diffrn_orient_matrix_UB_33 0.1333590000
_diffrn_radiation_monochromator mirror
_diffrn_radiation_probe x-ray
_diffrn_radiation_type CuK\a
_diffrn_radiation_wavelength 1.54184
_diffrn_reflns_av_R_equivalents 0.0154
_diffrn_reflns_av_unetI/netI 0.0175
_diffrn_reflns_Laue_measured_fraction_full 0.979
_diffrn_reflns_Laue_measured_fraction_max 0.977
_diffrn_reflns_limit_h_max 10
_diffrn_reflns_limit_h_min -10
_diffrn_reflns_limit_k_max 10
_diffrn_reflns_limit_k_min -10
_diffrn_reflns_limit_l_max 12
_diffrn_reflns_limit_l_min -10
_diffrn_reflns_number 4290
_diffrn_reflns_point_group_measured_fraction_full 0.979
_diffrn_reflns_point_group_measured_fraction_max 0.977
_diffrn_reflns_theta_full 66.500
_diffrn_reflns_theta_max 67.486
_diffrn_reflns_theta_min 4.314
_diffrn_source 'micro-focus sealed X-ray tube'
_diffrn_source_current 0.80
_diffrn_source_power 0.040
_diffrn_source_target Cu
_diffrn_source_type 'SuperNova (Cu) X-ray Source'
_diffrn_source_voltage 50
_exptl_absorpt_coefficient_mu 3.535
_exptl_absorpt_correction_T_max 1.00000
_exptl_absorpt_correction_T_min 0.86560
_exptl_absorpt_correction_type multi-scan
_exptl_absorpt_process_details
;
CrysAlisPro 1.171.38.46 (Rigaku Oxford Diffraction, 2015)
Empirical absorption correction using spherical harmonics,
 implemented in SCALE3 ABSPACK scaling algorithm.
;
_exptl_crystal_colour colourless
_exptl_crystal_colour_primary colourless
_exptl_crystal_density_diffrn 1.518
_exptl_crystal_density_method 'not measured'
_exptl_crystal_description plate
_exptl_crystal_F_000 368
_exptl_crystal_size_max 0.10
_exptl_crystal_size_mid 0.08
_exptl_crystal_size_min 0.02
_refine_diff_density_max 0.389
_refine_diff_density_min -0.309
_refine_diff_density_rms 0.048
_refine_ls_extinction_method none
_refine_ls_goodness_of_fit_ref 1.004
_refine_ls_hydrogen_treatment constr
_refine_ls_matrix_type full
_refine_ls_number_parameters 209
_refine_ls_number_reflns 2804
_refine_ls_number_restraints 0
_refine_ls_restrained_S_all 1.004
_refine_ls_R_factor_all 0.0211
_refine_ls_R_factor_gt 0.0205
_refine_ls_shift/su_max 0.001
_refine_ls_shift/su_mean 0.000
_refine_ls_structure_factor_coef Fsqd
_refine_ls_weighting_details 'w=1/[\s^2^(Fo^2^)+(0.0290P)^2^+0.3900P] where P=(Fo^2^+2Fc^2^)/3'
_refine_ls_weighting_scheme calc
_refine_ls_wR_factor_gt 0.0510
_refine_ls_wR_factor_ref 0.0514
_reflns_Friedel_coverage 0.000
_reflns_number_gt 2728
_reflns_number_total 2804
_reflns_threshold_expression 'I > 2\s(I)'
_cod_data_source_file E-BPMNAN.cif
_cod_data_source_block peifa13cult
_cod_database_code 4127096
_shelx_shelxl_version_number 2014/7
_shelx_space_group_comment
;
The symmetry employed for this shelxl refinement is uniquely defined
by the following loop, which should always be used as a source of
symmetry information in preference to the above space-group names.
They are only intended as comments.
;
_shelx_estimated_absorpt_t_max 0.933
_shelx_estimated_absorpt_t_min 0.719
_reflns_odcompleteness_completeness 98.50
_reflns_odcompleteness_iscentric 1
_reflns_odcompleteness_theta 67.46
_olex2_refinement_description
;
1. Fixed Uiso
 At 1.2 times of:
  All C(H) groups
 At 1.5 times of:
  All C(H,H,H) groups
2.a Aromatic/amide H refined with riding coordinates:
 C4(H4), C5(H5), C7(H7), C8(H8), C9(H9), C11(H11), C12(H12), C14(H14),
 C16(H16), C17(H17), C19(H19)
2.b Idealised Me refined as rotating group:
 C20(H20A,H20B,H20C)
;
_olex2_date_sample_data_collection 2017-08-03
_olex2_submission_special_instructions 'No special instructions were received'
_oxdiff_exptl_absorpt_empirical_details
;
Empirical correction (ABSPACK) includes:
- Absorption correction using spherical harmonics
- Frame scaling
;
_oxdiff_exptl_absorpt_empirical_full_max 1.335
_oxdiff_exptl_absorpt_empirical_full_min 0.839

loop_
_space_group_symop_operation_xyz
'x, y, z'
'-x, -y, -z'

loop_
_atom_site_label
_atom_site_type_symbol
_atom_site_fract_x
_atom_site_fract_y
_atom_site_fract_z
_atom_site_U_iso_or_equiv
_atom_site_adp_type
_atom_site_occupancy
_atom_site_site_symmetry_order
_atom_site_calc_flag
_atom_site_refinement_flags_posn
Br1 Br -0.17341(2) 0.72041(2) 0.53966(2) 0.02316(7) Uani 1 1 d .
O1 O 0.59341(13) 0.04377(13) 0.33915(11) 0.0254(2) Uani 1 1 d .
N1 N 0.07350(17) 0.85684(16) -0.15071(13) 0.0251(3) Uani 1 1 d .
C1 C 0.10811(18) 0.79019(17) -0.06921(15) 0.0184(3) Uani 1 1 d .
C2 C 0.15260(17) 0.70613(16) 0.03293(14) 0.0163(3) Uani 1 1 d .
C3 C 0.08037(16) 0.71208(17) 0.15764(14) 0.0161(3) Uani 1 1 d .
C4 C 0.03873(18) 0.84086(17) 0.19658(15) 0.0186(3) Uani 1 1 d .
H4 H 0.0629 0.9274 0.1450 0.022 Uiso 1 1 calc R
C5 C -0.03749(18) 0.84479(18) 0.30953(15) 0.0200(3) Uani 1 1 d .
H5 H -0.0641 0.9334 0.3360 0.024 Uiso 1 1 calc R
C6 C -0.07362(17) 0.71695(18) 0.38249(14) 0.0190(3) Uani 1 1 d .
C7 C -0.03649(17) 0.58639(17) 0.34525(15) 0.0185(3) Uani 1 1 d .
H7 H -0.0638 0.4992 0.3960 0.022 Uiso 1 1 calc R
C8 C 0.04079(17) 0.58416(17) 0.23338(14) 0.0168(3) Uani 1 1 d .
H8 H 0.0672 0.4952 0.2078 0.020 Uiso 1 1 calc R
C9 C 0.24769(17) 0.62529(17) -0.00078(14) 0.0174(3) Uani 1 1 d .
H9 H 0.2704 0.6245 -0.0896 0.021 Uiso 1 1 calc R
C10 C 0.32021(16) 0.53834(17) 0.08419(14) 0.0169(3) Uani 1 1 d .
C11 C 0.40144(17) 0.60478(17) 0.20742(15) 0.0186(3) Uani 1 1 d .
H11 H 0.4050 0.7056 0.2380 0.022 Uiso 1 1 calc R
C12 C 0.47460(17) 0.52475(18) 0.28236(15) 0.0191(3) Uani 1 1 d .
H12 H 0.5304 0.5718 0.3634 0.023 Uiso 1 1 calc R
C13 C 0.46810(17) 0.37233(18) 0.24042(14) 0.0172(3) Uani 1 1 d .
C14 C 0.54195(17) 0.28668(18) 0.31791(15) 0.0196(3) Uani 1 1 d .
H14 H 0.5983 0.3314 0.3994 0.023 Uiso 1 1 calc R
C15 C 0.53097(17) 0.13914(18) 0.27389(16) 0.0203(3) Uani 1 1 d .
C16 C 0.44920(18) 0.07231(18) 0.15134(16) 0.0219(3) Uani 1 1 d .
H16 H 0.4429 -0.0298 0.1220 0.026 Uiso 1 1 calc R
C17 C 0.37945(18) 0.15354(18) 0.07519(15) 0.0207(3) Uani 1 1 d .
H17 H 0.3259 0.1079 -0.0070 0.025 Uiso 1 1 calc R
C18 C 0.38642(16) 0.30550(17) 0.11792(15) 0.0174(3) Uani 1 1 d .
C19 C 0.31661(16) 0.39294(17) 0.04039(14) 0.0174(3) Uani 1 1 d .
H19 H 0.2664 0.3502 -0.0435 0.021 Uiso 1 1 calc R
C20 C 0.6953(2) 0.1096(2) 0.45440(18) 0.0303(4) Uani 1 1 d .
H20A H 0.7843 0.1980 0.4329 0.045 Uiso 1 1 calc GR
H20B H 0.7353 0.0314 0.4905 0.045 Uiso 1 1 calc GR
H20C H 0.6363 0.1446 0.5189 0.045 Uiso 1 1 calc GR

loop_
_atom_site_aniso_label
_atom_site_aniso_U_11
_atom_site_aniso_U_22
_atom_site_aniso_U_33
_atom_site_aniso_U_23
_atom_site_aniso_U_13
_atom_site_aniso_U_12
Br1 0.02336(10) 0.02959(11) 0.01662(10) 0.00151(6) 0.00572(6) 0.00822(7)
O1 0.0257(6) 0.0240(6) 0.0296(6) 0.0082(5) 0.0015(5) 0.0116(5)
N1 0.0334(8) 0.0230(7) 0.0214(7) 0.0049(5) 0.0006(6) 0.0127(6)
C1 0.0187(7) 0.0174(7) 0.0184(7) -0.0003(6) 0.0034(6) 0.0051(6)
C2 0.0149(7) 0.0147(7) 0.0177(7) 0.0027(5) 0.0002(5) 0.0027(5)
C3 0.0127(7) 0.0176(7) 0.0175(7) 0.0018(5) 0.0000(5) 0.0045(5)
C4 0.0193(7) 0.0167(7) 0.0197(7) 0.0036(6) 0.0015(6) 0.0057(6)
C5 0.0203(7) 0.0190(7) 0.0220(8) -0.0001(6) 0.0018(6) 0.0084(6)
C6 0.0165(7) 0.0242(8) 0.0153(7) 0.0005(6) 0.0009(6) 0.0057(6)
C7 0.0167(7) 0.0192(7) 0.0181(7) 0.0050(6) 0.0000(6) 0.0034(6)
C8 0.0150(7) 0.0165(7) 0.0189(7) 0.0015(5) -0.0002(6) 0.0055(5)
C9 0.0161(7) 0.0180(7) 0.0167(7) 0.0015(5) 0.0026(6) 0.0036(6)
C10 0.0123(7) 0.0206(7) 0.0184(7) 0.0044(6) 0.0046(5) 0.0053(6)
C11 0.0174(7) 0.0183(7) 0.0207(7) 0.0003(6) 0.0034(6) 0.0068(6)
C12 0.0162(7) 0.0234(8) 0.0171(7) -0.0004(6) 0.0004(6) 0.0060(6)
C13 0.0130(7) 0.0209(7) 0.0178(7) 0.0035(6) 0.0050(5) 0.0051(6)
C14 0.0160(7) 0.0245(8) 0.0190(7) 0.0038(6) 0.0037(6) 0.0070(6)
C15 0.0160(7) 0.0223(8) 0.0247(8) 0.0093(6) 0.0067(6) 0.0073(6)
C16 0.0192(7) 0.0173(7) 0.0292(8) 0.0031(6) 0.0044(6) 0.0053(6)
C17 0.0181(7) 0.0201(7) 0.0221(8) 0.0002(6) 0.0014(6) 0.0039(6)
C18 0.0116(7) 0.0188(7) 0.0208(7) 0.0029(6) 0.0048(6) 0.0030(6)
C19 0.0125(7) 0.0215(7) 0.0171(7) 0.0009(6) 0.0022(5) 0.0042(6)
C20 0.0301(9) 0.0328(9) 0.0307(9) 0.0102(7) -0.0019(7) 0.0139(7)

loop_
_atom_type_symbol
_atom_type_description
_atom_type_scat_dispersion_real
_atom_type_scat_dispersion_imag
_atom_type_scat_source
C C 0.0181 0.0091 'International Tables Vol C Tables 4.2.6.8 and 6.1.1.4'
H H 0.0000 0.0000 'International Tables Vol C Tables 4.2.6.8 and 6.1.1.4'
Br Br -0.6763 1.2805 'International Tables Vol C Tables 4.2.6.8 and 6.1.1.4'
N N 0.0311 0.0180 'International Tables Vol C Tables 4.2.6.8 and 6.1.1.4'
O O 0.0492 0.0322 'International Tables Vol C Tables 4.2.6.8 and 6.1.1.4'

loop_
_geom_angle_atom_site_label_1
_geom_angle_atom_site_label_2
_geom_angle_atom_site_label_3
_geom_angle
C15 O1 C20 117.11(13)
N1 C1 C2 179.60(17)
C1 C2 C3 115.94(13)
C9 C2 C1 115.40(13)
C9 C2 C3 128.54(14)
C4 C3 C2 120.40(13)
C4 C3 C8 118.63(14)
C8 C3 C2 120.77(13)
C3 C4 H4 119.4
C5 C4 C3 121.23(14)
C5 C4 H4 119.4
C4 C5 H5 120.7
C6 C5 C4 118.58(14)
C6 C5 H5 120.7
C5 C6 Br1 119.64(12)
C5 C6 C7 121.59(14)
C7 C6 Br1 118.75(11)
C6 C7 H7 120.3
C8 C7 C6 119.41(14)
C8 C7 H7 120.3
C3 C8 H8 119.7
C7 C8 C3 120.55(14)
C7 C8 H8 119.7
C2 C9 H9 116.2
C2 C9 C10 127.52(14)
C10 C9 H9 116.2
C11 C10 C9 121.51(13)
C19 C10 C9 119.12(13)
C19 C10 C11 119.28(13)
C10 C11 H11 119.7
C12 C11 C10 120.63(14)
C12 C11 H11 119.7
C11 C12 H12 119.6
C11 C12 C13 120.88(14)
C13 C12 H12 119.6
C12 C13 C14 121.62(14)
C18 C13 C12 118.58(14)
C18 C13 C14 119.80(14)
C13 C14 H14 120.3
C15 C14 C13 119.49(14)
C15 C14 H14 120.3
O1 C15 C14 125.47(15)
O1 C15 C16 113.84(14)
C14 C15 C16 120.68(14)
C15 C16 H16 119.7
C17 C16 C15 120.56(14)
C17 C16 H16 119.7
C16 C17 H17 119.8
C16 C17 C18 120.48(14)
C18 C17 H17 119.8
C17 C18 C13 118.98(14)
C19 C18 C13 119.34(14)
C19 C18 C17 121.67(14)
C10 C19 C18 121.21(14)
C10 C19 H19 119.4
C18 C19 H19 119.4
O1 C20 H20A 109.5
O1 C20 H20B 109.5
O1 C20 H20C 109.5
H20A C20 H20B 109.5
H20A C20 H20C 109.5
H20B C20 H20C 109.5

loop_
_geom_bond_atom_site_label_1
_geom_bond_atom_site_label_2
_geom_bond_distance
Br1 C6 1.9033(15)
O1 C15 1.3656(19)
O1 C20 1.427(2)
N1 C1 1.148(2)
C1 C2 1.447(2)
C2 C3 1.482(2)
C2 C9 1.351(2)
C3 C4 1.397(2)
C3 C8 1.402(2)
C4 H4 0.9500
C4 C5 1.392(2)
C5 H5 0.9500
C5 C6 1.383(2)
C6 C7 1.385(2)
C7 H7 0.9500
C7 C8 1.385(2)
C8 H8 0.9500
C9 H9 0.9500
C9 C10 1.472(2)
C10 C11 1.423(2)
C10 C19 1.373(2)
C11 H11 0.9500
C11 C12 1.370(2)
C12 H12 0.9500
C12 C13 1.421(2)
C13 C14 1.426(2)
C13 C18 1.419(2)
C14 H14 0.9500
C14 C15 1.373(2)
C15 C16 1.420(2)
C16 H16 0.9500
C16 C17 1.366(2)
C17 H17 0.9500
C17 C18 1.418(2)
C18 C19 1.416(2)
C19 H19 0.9500
C20 H20A 0.9800
C20 H20B 0.9800
C20 H20C 0.9800

loop_
_geom_torsion_atom_site_label_1
_geom_torsion_atom_site_label_2
_geom_torsion_atom_site_label_3
_geom_torsion_atom_site_label_4
_geom_torsion
Br1 C6 C7 C8 -177.91(11)
O1 C15 C16 C17 179.57(14)
C1 C2 C3 C4 -29.35(19)
C1 C2 C3 C8 145.43(14)
C1 C2 C9 C10 175.50(14)
C2 C3 C4 C5 176.25(13)
C2 C3 C8 C7 -175.57(13)
C2 C9 C10 C11 -48.3(2)
C2 C9 C10 C19 135.27(16)
C3 C2 C9 C10 -8.7(3)
C3 C4 C5 C6 -0.9(2)
C4 C3 C8 C7 -0.7(2)
C4 C5 C6 Br1 178.55(11)
C4 C5 C6 C7 -0.3(2)
C5 C6 C7 C8 1.0(2)
C6 C7 C8 C3 -0.5(2)
C8 C3 C4 C5 1.4(2)
C9 C2 C3 C4 154.82(15)
C9 C2 C3 C8 -30.4(2)
C9 C10 C11 C12 -176.88(14)
C9 C10 C19 C18 179.24(13)
C10 C11 C12 C13 -1.5(2)
C11 C10 C19 C18 2.7(2)
C11 C12 C13 C14 -179.23(14)
C11 C12 C13 C18 1.1(2)
C12 C13 C14 C15 179.30(14)
C12 C13 C18 C17 179.93(13)
C12 C13 C18 C19 1.1(2)
C13 C14 C15 O1 -178.75(13)
C13 C14 C15 C16 1.0(2)
C13 C18 C19 C10 -3.0(2)
C14 C13 C18 C17 0.3(2)
C14 C13 C18 C19 -178.55(13)
C14 C15 C16 C17 -0.2(2)
C15 C16 C17 C18 -0.6(2)
C16 C17 C18 C13 0.5(2)
C16 C17 C18 C19 179.33(14)
C17 C18 C19 C10 178.17(14)
C18 C13 C14 C15 -1.0(2)
C19 C10 C11 C12 -0.4(2)
C20 O1 C15 C14 -8.5(2)
C20 O1 C15 C16 171.70(14)
